data_4509561
loop_
_publ_author_name
'Halder, Gregory J.'
'Park, Hyunsoo'
'Funk, Russell J.'
'Chapman, Karena W.'
'Engerer, Laura K.'
'Geiser, Urs'
'Schlueter, John A.'

_publ_section_title
;
 In-Situ X-ray Diffraction Studies of Host&#x2212;Guest Properties in
 Nanoporous Zinc-Triazolate-Based Framework Materials
;
_journal_issue 8
_journal_name_full 'Crystal Growth &amp; Design'
_journal_page_first 3609
_journal_paper_doi 10.1021/cg900349c
_journal_volume 9
_journal_year 2009
_chemical_formula_moiety 'C6 H9 N12 S Zn3, N O3, H2 O'
_chemical_formula_sum 'C6 H11 N13 O4 S Zn3'
_chemical_formula_weight 557.45
_chemical_name_common Zn~3~S(AmTAZ)~3~.(NO~3~)(H~2~O)
_chemical_name_systematic
; 
 ? 
;
_space_group_IT_number 197
_symmetry_cell_setting cubic
_symmetry_Int_Tables_number 197
_symmetry_space_group_name_Hall 'I 2 2 3'
_symmetry_space_group_name_H-M 'I 2 3'
_atom_sites_solution_hydrogens geom
_atom_sites_solution_primary direct
_atom_sites_solution_secondary difmap
_audit_creation_method SHELXL-97
_cell_angle_alpha 90.00
_cell_angle_beta 90.00
_cell_angle_gamma 90.00
_cell_formula_units_Z 8
_cell_length_a 16.2820(4)
_cell_length_b 16.2820(4)
_cell_length_c 16.2820(4)
_cell_measurement_reflns_used 1913
_cell_measurement_temperature 298(2)
_cell_measurement_theta_max 29.404
_cell_measurement_theta_min 2.502
_cell_volume 4316.42(18)
_computing_cell_refinement 'SMART (BrukerAXS, 1997)'
_computing_data_collection 'SMART (BrukerAXS, 1997)'
_computing_data_reduction 'SAINT+ (BrukerAXS, 1997)'
_computing_molecular_graphics 'XPMA/ZORTEP, Webalb Viewer Pro 3.7'
_computing_publication_material XCIF
_computing_structure_refinement 'SHELXL-97 (Sheldrick, 1997)'
_computing_structure_solution 'SHELXS-97 (Sheldrick, 1990)'
_diffrn_ambient_temperature 298(2)
_diffrn_measured_fraction_theta_full 0.999
_diffrn_measured_fraction_theta_max 0.999
_diffrn_measurement_device_type 'Siemens SMART CCD'
_diffrn_measurement_method \w
_diffrn_radiation_monochromator graphite
_diffrn_radiation_source 'fine-focus sealed tube'
_diffrn_radiation_type MoK\a
_diffrn_radiation_wavelength 0.71073
_diffrn_reflns_av_R_equivalents 0.0355
_diffrn_reflns_av_sigmaI/netI 0.0170
_diffrn_reflns_limit_h_max 22
_diffrn_reflns_limit_h_min -22
_diffrn_reflns_limit_k_max 22
_diffrn_reflns_limit_k_min -22
_diffrn_reflns_limit_l_max 22
_diffrn_reflns_limit_l_min -22
_diffrn_reflns_number 24938
_diffrn_reflns_theta_full 29.53
_diffrn_reflns_theta_max 29.53
_diffrn_reflns_theta_min 2.50
_exptl_absorpt_coefficient_mu 3.442
_exptl_absorpt_correction_T_max 0.503
_exptl_absorpt_correction_T_min 0.462
_exptl_absorpt_correction_type empirical
_exptl_absorpt_process_details 'SADABS, Bruker 1995'
_exptl_crystal_colour colorless
_exptl_crystal_density_diffrn 1.716
_exptl_crystal_density_method 'not measured'
_exptl_crystal_description cubic
_exptl_crystal_F_000 2208
_exptl_crystal_size_max 0.2
_exptl_crystal_size_mid 0.2
_exptl_crystal_size_min 0.2
_refine_diff_density_max 0.918
_refine_diff_density_min -1.229
_refine_diff_density_rms 0.145
_refine_ls_abs_structure_details 'Flack H D (1983), Acta Cryst. A39, 876-881'
_refine_ls_abs_structure_Flack 0.06(3)
_refine_ls_extinction_method none
_refine_ls_goodness_of_fit_ref 1.156
_refine_ls_hydrogen_treatment constr
_refine_ls_matrix_type full
_refine_ls_number_parameters 85
_refine_ls_number_reflns 2036
_refine_ls_number_restraints 6
_refine_ls_restrained_S_all 1.155
_refine_ls_R_factor_all 0.0476
_refine_ls_R_factor_gt 0.0437
_refine_ls_shift/su_max 0.000
_refine_ls_shift/su_mean 0.000
_refine_ls_structure_factor_coef Fsqd
_refine_ls_weighting_details 'calc w=1/[\s^2^(Fo^2^)+(0.0758P)^2^+8.2898P] where P=(Fo^2^+2Fc^2^)/3'
_refine_ls_weighting_scheme calc
_refine_ls_wR_factor_gt 0.1220
_refine_ls_wR_factor_ref 0.1261
_reflns_number_gt 1904
_reflns_number_total 2036
_reflns_threshold_expression >2sigma(I)
_cod_data_source_file cg900349csup1.cif
_cod_data_source_block 1.(H2O)
_cod_depositor_comments
;
The following automatic conversions were performed:

'_symmetry_cell_setting' value 'Cubic' changed to 'cubic' according
to /home/saulius/struct/CIF-dictionaries/cif_core.dic dictionary
named 'cif_core.dic' version 2.4.2 from 2011-04-26.

Automatic conversion script
Id: cif_fix_values 1891 2012-01-12 08:04:46Z andrius 
;
_cod_original_sg_symbol_Hall 'i 2 2 3'
_cod_database_code 4509561

loop_
_symmetry_equiv_pos_as_xyz
'x, y, z'
'-x, -y, z'
'-x, y, -z'
'x, -y, -z'
'z, x, y'
'z, -x, -y'
'-z, -x, y'
'-z, x, -y'
'y, z, x'
'-y, z, -x'
'y, -z, -x'
'-y, -z, x'
'x+1/2, y+1/2, z+1/2'
'-x+1/2, -y+1/2, z+1/2'
'-x+1/2, y+1/2, -z+1/2'
'x+1/2, -y+1/2, -z+1/2'
'z+1/2, x+1/2, y+1/2'
'z+1/2, -x+1/2, -y+1/2'
'-z+1/2, -x+1/2, y+1/2'
'-z+1/2, x+1/2, -y+1/2'
'y+1/2, z+1/2, x+1/2'
'-y+1/2, z+1/2, -x+1/2'
'y+1/2, -z+1/2, -x+1/2'
'-y+1/2, -z+1/2, x+1/2'

loop_
_atom_site_label
_atom_site_type_symbol
_atom_site_fract_x
_atom_site_fract_y
_atom_site_fract_z
_atom_site_U_iso_or_equiv
_atom_site_adp_type
_atom_site_occupancy
_atom_site_symmetry_multiplicity
_atom_site_calc_flag
_atom_site_refinement_flags
_atom_site_disorder_assembly
_atom_site_disorder_group
Zn1 Zn 0.37116(3) 0.23353(3) 0.22495(3) 0.03341(16) Uani 1 1 d . . .
S1 S 0.32346(8) 0.32346(8) 0.32346(8) 0.0430(4) Uani 1 3 d S . .
N1 N 0.2558(2) 0.3279(2) 0.1212(2) 0.0318(7) Uani 1 1 d . . .
N2 N 0.3193(2) 0.2709(2) 0.1180(2) 0.0336(7) Uani 1 1 d . . .
N3 N 0.2748(2) 0.2903(2) -0.0091(2) 0.0364(8) Uani 1 1 d . . .
C1 C 0.2304(3) 0.3387(3) 0.0443(3) 0.0355(8) Uani 1 1 d . . .
C2 C 0.3279(3) 0.2509(3) 0.0409(3) 0.0374(9) Uani 1 1 d . . .
H2A H 0.3667 0.2134 0.0223 0.045 Uiso 1 1 calc R . .
N4 N 0.1709(4) 0.3896(4) 0.0205(3) 0.072(2) Uani 1 1 d . . .
H4A H 0.1454 0.4190 0.0563 0.087 Uiso 1 1 calc R . .
H4B H 0.1580 0.3931 -0.0306 0.087 Uiso 1 1 calc R . .
N5 N 0.5000 0.1031(5) 0.0000 0.0580(16) Uiso 0.67 2 d SPD A 1
O1 O 0.4889(7) 0.1265(8) 0.0699(6) 0.049(2) Uiso 0.33 1 d PD A 1
O2 O 0.4409(9) 0.1000(12) -0.0460(10) 0.085(5) Uiso 0.33 1 d PD A 1
O3 O 0.5685(10) 0.0983(16) -0.0286(12) 0.112(7) Uiso 0.33 1 d PD A 1
O10 O 0.5000 0.1031(5) 0.0000 0.0580(16) Uiso 0.33 2 d SP B 2
H10 H 0.4885 0.0802 0.0402 0.087 Uiso 0.33 1 d P C 2
O20 O 0.091(4) 0.091(4) 0.091(4) 0.17(4) Uiso 0.20 3 d SP . .
H20 H 0.0750 0.0750 0.1400 0.252 Uiso 0.13 1 d P . .
O30 O 0.0000 0.261(5) 0.0000 0.14(2) Uiso 0.20 2 d SP . .
H30 H -0.0076 0.3053 -0.0400 0.210 Uiso 0.20 1 d P . .

loop_
_atom_site_aniso_label
_atom_site_aniso_U_11
_atom_site_aniso_U_22
_atom_site_aniso_U_33
_atom_site_aniso_U_23
_atom_site_aniso_U_13
_atom_site_aniso_U_12
Zn1 0.0283(2) 0.0340(3) 0.0380(3) 0.01170(19) 0.00665(19) 0.00468(18)
S1 0.0430(4) 0.0430(4) 0.0430(4) 0.0002(5) 0.0002(5) 0.0002(5)
N1 0.0340(16) 0.0334(16) 0.0280(15) 0.0012(12) 0.0076(13) 0.0103(13)
N2 0.0331(16) 0.0344(17) 0.0334(16) 0.0044(15) 0.0073(13) 0.0117(15)
N3 0.0373(17) 0.0397(18) 0.0322(17) -0.0043(14) 0.0010(15) 0.0148(16)
C1 0.0335(19) 0.045(2) 0.0285(17) 0.0006(16) 0.0023(16) 0.0094(18)
C2 0.039(2) 0.041(2) 0.0327(19) 0.0012(16) 0.0041(17) 0.0146(17)
N4 0.074(3) 0.103(5) 0.041(2) -0.009(3) -0.007(2) 0.061(4)

loop_
_atom_type_symbol
_atom_type_description
_atom_type_scat_dispersion_real
_atom_type_scat_dispersion_imag
_atom_type_scat_source
C C 0.0033 0.0016 'International Tables Vol C Tables 4.2.6.8 and 6.1.1.4'
H H 0.0000 0.0000 'International Tables Vol C Tables 4.2.6.8 and 6.1.1.4'
N N 0.0061 0.0033 'International Tables Vol C Tables 4.2.6.8 and 6.1.1.4'
O O 0.0106 0.0060 'International Tables Vol C Tables 4.2.6.8 and 6.1.1.4'
S S 0.1246 0.1234 'International Tables Vol C Tables 4.2.6.8 and 6.1.1.4'
Zn Zn 0.2839 1.4301 'International Tables Vol C Tables 4.2.6.8 and 6.1.1.4'

loop_
_geom_angle_atom_site_label_1
_geom_angle_atom_site_label_2
_geom_angle_atom_site_label_3
_geom_angle
_geom_angle_site_symmetry_1
_geom_angle_site_symmetry_3
N3 Zn1 N1 108.30(15) 18 9
N3 Zn1 N2 108.91(15) 18 .
N1 Zn1 N2 109.83(16) 9 .
N3 Zn1 S1 117.69(14) 18 .
N1 Zn1 S1 106.52(10) 9 .
N2 Zn1 S1 105.42(10) . .
Zn1 S1 Zn1 90.37(7) 9 .
Zn1 S1 Zn1 90.37(7) 9 5
Zn1 S1 Zn1 90.37(7) . 5
C1 N1 N2 106.5(3) . .
C1 N1 Zn1 136.7(3) . 5
N2 N1 Zn1 116.8(3) . 5
C2 N2 N1 106.4(3) . .
C2 N2 Zn1 134.9(3) . .
N1 N2 Zn1 118.6(3) . .
C2 N3 C1 103.1(4) . .
C2 N3 Zn1 125.5(3) . 24_554
C1 N3 Zn1 131.4(3) . 24_554
N1 C1 N4 125.5(4) . .
N1 C1 N3 110.8(4) . .
N4 C1 N3 123.6(4) . .
N2 C2 N3 113.1(4) . .
N2 C2 H2A 123.4 . .
N3 C2 H2A 123.4 . .
C1 N4 H4A 120.0 . .
C1 N4 H4B 120.0 . .
H4A N4 H4B 120.0 . .
O3 N5 O1 121.2(10) . .
O3 N5 O2 119.2(9) . .
O1 N5 O2 118.1(9) . .
O3 N5 H10 121.0 . .
O1 N5 H10 47.6 . .
O2 N5 H10 107.8 . .
N5 O1 H10 39.7 . .

loop_
_geom_bond_atom_site_label_1
_geom_bond_atom_site_label_2
_geom_bond_distance
_geom_bond_site_symmetry_2
Zn1 N3 1.969(4) 18
Zn1 N1 2.023(3) 9
Zn1 N2 2.029(4) .
Zn1 S1 2.3065(14) .
S1 Zn1 2.3065(14) 9
S1 Zn1 2.3065(14) 5
N1 C1 1.331(5) .
N1 N2 1.390(5) .
N1 Zn1 2.023(3) 5
N2 C2 1.305(6) .
N3 C2 1.351(6) .
N3 C1 1.378(5) .
N3 Zn1 1.969(4) 24_554
C1 N4 1.332(6) .
C2 H2A 0.9300 .
N4 H4A 0.8600 .
N4 H4B 0.8600 .
N5 O3 1.211(15) .
N5 O1 1.213(11) .
N5 O2 1.221(14) .
N5 H10 0.7765 .
O1 H10 0.8965 .
O20 H20 0.8807 .
O30 H30 0.9821 .

loop_
_geom_hbond_atom_site_label_D
_geom_hbond_atom_site_label_H
_geom_hbond_atom_site_label_A
_geom_hbond_distance_DH
_geom_hbond_distance_HA
_geom_hbond_distance_DA
_geom_hbond_angle_DHA
_geom_hbond_site_symmetry_A
N4 H4A O3 0.86 2.03 2.727(19) 137.4 7_565
N4 H4A O1 0.86 2.03 2.880(13) 170.4 5
N4 H4B O2 0.86 2.28 2.946(17) 134.2 8
O20 H20 O30 0.88 2.62 3.47(6) 162.9 5
O30 H30 O3 0.98 2.29 3.24(7) 163.0 6_565
O30 H30 O2 0.98 2.57 3.44(7) 147.6 8
